data_1574550
loop_
_publ_author_name
'Fan, Zhoulong'
'Cai, Xinpei'
'Sheng, Tao'
'Yu, Jin-Quan'

_publ_section_title
;
 Synthesis of bicyclo[3.2.0]heptane lactones via a ligand-enabled
 Pd-catalyzed C(sp3)--H activation cascade
;
_journal_issue 21
_journal_name_full 'Chemical Science'
_journal_page_first 9436
_journal_page_last 9440
_journal_paper_doi 10.1039/D5SC00711A
_journal_volume 16
_journal_year 2025
_chemical_formula_moiety 'C12 H11 F O2'
_chemical_formula_sum 'C12 H11 F O2'
_chemical_formula_weight 206.21
_space_group_crystal_system monoclinic
_space_group_IT_number 14
_space_group_name_Hall '-P 2ybc'
_space_group_name_H-M_alt 'P 1 21/c 1'
_atom_sites_solution_hydrogens geom
_atom_sites_solution_primary dual
_audit_creation_date 2023-03-29
_audit_creation_method
;
Olex2 1.5
(compiled 2023.03.06 svn.rbb2c1857 for OlexSys, GUI svn.r6748)
;
_audit_update_record
;
2023-03-29 deposited with the CCDC.	2025-04-01 downloaded from the CCDC.
;
_cell_angle_alpha 90
_cell_angle_beta 92.646(2)
_cell_angle_gamma 90
_cell_formula_units_Z 4
_cell_length_a 8.1406(5)
_cell_length_b 5.8085(3)
_cell_length_c 19.8674(11)
_cell_measurement_reflns_used 1856
_cell_measurement_temperature 100
_cell_measurement_theta_max 26.342
_cell_measurement_theta_min 3.164
_cell_volume 938.42(9)
_computing_cell_refinement 'SAINT v8.40B (Bruker, 2019)'
_computing_data_collection 'APEX4 v2022.1-1 (Bruker, 2022)'
_computing_data_reduction 'SAINT v8.40B (Bruker, 2019)'
_computing_molecular_graphics 'Olex2 1.5 (Dolomanov et al., 2009)'
_computing_publication_material 'Olex2 1.5 (Dolomanov et al., 2009)'
_computing_structure_refinement 'XL  (Sheldrick, 2008)'
_computing_structure_solution 'SHELXT  (Sheldrick, 2015)'
_diffrn_ambient_temperature 100
_diffrn_detector 'Bruker Photon III Area Detector'
_diffrn_detector_area_resol_mean 7.407
_diffrn_detector_type 'CPAD Area Detector'
_diffrn_measured_fraction_theta_full 0.993
_diffrn_measured_fraction_theta_max 0.994
_diffrn_measurement_device 'Fixed Chi Three-Circle Diffractometer'
_diffrn_measurement_device_type 'Bruker D8 Venture'
_diffrn_measurement_method '\w and \f scans'
_diffrn_radiation_monochromator 'Double Bounce Multilayer Mirrors'
_diffrn_radiation_probe x-ray
_diffrn_radiation_type MoK\a
_diffrn_radiation_wavelength 0.71073
_diffrn_radiation_xray_symbol K-L~3~
_diffrn_reflns_av_R_equivalents 0.0579
_diffrn_reflns_av_unetI/netI 0.0316
_diffrn_reflns_Laue_measured_fraction_full 0.993
_diffrn_reflns_Laue_measured_fraction_max 0.994
_diffrn_reflns_limit_h_max 9
_diffrn_reflns_limit_h_min -10
_diffrn_reflns_limit_k_max 7
_diffrn_reflns_limit_k_min -7
_diffrn_reflns_limit_l_max 24
_diffrn_reflns_limit_l_min -24
_diffrn_reflns_number 14833
_diffrn_reflns_point_group_measured_fraction_full 0.993
_diffrn_reflns_point_group_measured_fraction_max 0.994
_diffrn_reflns_theta_full 25.242
_diffrn_reflns_theta_max 26.409
_diffrn_reflns_theta_min 2.505
_diffrn_source 'Micro Focus Rotating Anode'
_diffrn_source_current 50.0
_diffrn_source_power 2.5
_diffrn_source_type 'Bruker TXS'
_diffrn_source_voltage 50.0
_diffrn_standards_number 0
_exptl_absorpt_coefficient_mu 0.111
_exptl_absorpt_correction_T_max 0.4908
_exptl_absorpt_correction_T_min 0.4049
_exptl_absorpt_correction_type multi-scan
_exptl_absorpt_process_details
;
SADABS-2016/2 (Bruker,2016/2) was used for absorption correction.
wR2(int) was 0.1376 before and 0.0643 after correction.
The Ratio of minimum to maximum transmission is 0.8250.
The \l/2 correction factor is Not present.
;
_exptl_crystal_colour 'clear colourless'
_exptl_crystal_colour_lustre clear
_exptl_crystal_colour_primary colourless
_exptl_crystal_density_diffrn 1.460
_exptl_crystal_description needle
_exptl_crystal_F_000 432
_exptl_crystal_size_max 0.18
_exptl_crystal_size_mid 0.04
_exptl_crystal_size_min 0.02
_refine_diff_density_max 0.269
_refine_diff_density_min -0.204
_refine_diff_density_rms 0.042
_refine_ls_extinction_method none
_refine_ls_goodness_of_fit_ref 1.041
_refine_ls_hydrogen_treatment constr
_refine_ls_matrix_type full
_refine_ls_number_parameters 136
_refine_ls_number_reflns 1919
_refine_ls_number_restraints 0
_refine_ls_restrained_S_all 1.041
_refine_ls_R_factor_all 0.0419
_refine_ls_R_factor_gt 0.0353
_refine_ls_shift/su_max 0.001
_refine_ls_shift/su_mean 0.000
_refine_ls_structure_factor_coef Fsqd
_refine_ls_weighting_details 'w=1/[\s^2^(Fo^2^)+(0.0345P)^2^+0.4832P] where P=(Fo^2^+2Fc^2^)/3'
_refine_ls_weighting_scheme calc
_refine_ls_wR_factor_gt 0.0852
_refine_ls_wR_factor_ref 0.0897
_reflns_Friedel_coverage 0.000
_reflns_number_gt 1641
_reflns_number_total 1919
_reflns_threshold_expression 'I > 2\s(I)'
_cod_data_source_file d5sc00711a2.cif
_cod_data_source_block yu228_0m_a
_cod_depositor_comments
;
The following automatic conversions were performed:

data item '_diffrn_radiation_probe' value 'X-ray' was changed to
'x-ray' in accordance with the
/home/data/users/saulius/crontab/automatic-downloads/rss-feeds/RSC/lib/dictionaries/cif_core.dic
dictionary named 'cif_core.dic' version 2.4.2 last updated on
2011-04-26.

Automatic conversion script
Id: cif_fix_values 8170 2020-07-09 18:12:32Z antanas 

 Adding full bibliography for 1574549--1574550.cif.
;
_cod_database_code 1574550
_shelx_shelxl_version_number 2019/1
_shelx_space_group_comment
;
The symmetry employed for this shelxl refinement is uniquely defined
by the following loop, which should always be used as a source of
symmetry information in preference to the above space-group names.
They are only intended as comments.
;
_shelx_estimated_absorpt_t_max 0.998
_shelx_estimated_absorpt_t_min 0.980
_olex2_refinement_description
;
1. Fixed Uiso
 At 1.2 times of:
  All C(H) groups, All C(H,H) groups
2.a Ternary CH refined with riding coordinates:
 C7(H7), C8(H8), C11(H11)
2.b Secondary CH2 refined with riding coordinates:
 C10(H10A,H10B), C12(H12A,H12B)
2.c Aromatic/amide H refined with riding coordinates:
 C1(H1), C2(H2), C4(H4), C5(H5)
;
_olex2_submission_special_instructions 'No special instructions were received'

loop_
_space_group_symop_operation_xyz
'x, y, z'
'-x, y+1/2, -z+1/2'
'-x, -y, -z'
'x, -y-1/2, z-1/2'

loop_
_atom_site_label
_atom_site_type_symbol
_atom_site_fract_x
_atom_site_fract_y
_atom_site_fract_z
_atom_site_U_iso_or_equiv
_atom_site_adp_type
_atom_site_occupancy
_atom_site_site_symmetry_order
_atom_site_calc_flag
_atom_site_refinement_flags_posn
_atom_site_refinement_flags_adp
_atom_site_refinement_flags_occupancy
_atom_site_disorder_assembly
_atom_site_disorder_group
F1 F 0.22345(10) 0.78950(15) 0.85008(4) 0.0268(2) Uani 1 1 d . . . . .
O1 O 0.44083(11) 0.66555(16) 0.57859(5) 0.0210(2) Uani 1 1 d . . . . .
O2 O 0.24338(11) 0.55389(15) 0.50448(4) 0.0182(2) Uani 1 1 d . . . . .
C1 C 0.16625(16) 0.5426(2) 0.68349(6) 0.0176(3) Uani 1 1 d . . . . .
H1 H 0.111799 0.577274 0.641390 0.021 Uiso 1 1 calc R U . . .
C2 C 0.15243(16) 0.6947(2) 0.73696(7) 0.0192(3) Uani 1 1 d . . . . .
H2 H 0.089875 0.832216 0.731965 0.023 Uiso 1 1 calc R U . . .
C3 C 0.23258(16) 0.6393(2) 0.79757(6) 0.0194(3) Uani 1 1 d . . . . .
C4 C 0.32115(16) 0.4398(2) 0.80717(6) 0.0199(3) Uani 1 1 d . . . . .
H4 H 0.372540 0.404758 0.849848 0.024 Uiso 1 1 calc R U . . .
C5 C 0.33389(16) 0.2901(2) 0.75297(6) 0.0182(3) Uani 1 1 d . . . . .
H5 H 0.395068 0.151716 0.758815 0.022 Uiso 1 1 calc R U . . .
C6 C 0.25824(16) 0.3399(2) 0.69008(6) 0.0161(3) Uani 1 1 d . . . . .
C7 C 0.27670(16) 0.1784(2) 0.63160(6) 0.0168(3) Uani 1 1 d . . . . .
H7 H 0.325235 0.030557 0.648987 0.020 Uiso 1 1 calc R U . . .
C8 C 0.37239(16) 0.2562(2) 0.56828(6) 0.0163(3) Uani 1 1 d . . . . .
H8 H 0.483977 0.186601 0.564617 0.020 Uiso 1 1 calc R U . . .
C9 C 0.36167(15) 0.5104(2) 0.55331(6) 0.0156(3) Uani 1 1 d . . . . .
C10 C 0.18486(16) 0.3406(2) 0.47266(6) 0.0183(3) Uani 1 1 d . . . . .
H10A H 0.235767 0.317854 0.428844 0.022 Uiso 1 1 calc R U . . .
H10B H 0.063850 0.343905 0.464998 0.022 Uiso 1 1 calc R U . . .
C11 C 0.23559(16) 0.1498(2) 0.52147(6) 0.0171(3) Uani 1 1 d . . . . .
H11 H 0.266356 0.001820 0.499633 0.021 Uiso 1 1 calc R U . . .
C12 C 0.12681(16) 0.1221(2) 0.58311(6) 0.0192(3) Uani 1 1 d . . . . .
H12A H 0.083659 -0.035828 0.588525 0.023 Uiso 1 1 calc R U . . .
H12B H 0.037175 0.236976 0.584485 0.023 Uiso 1 1 calc R U . . .

loop_
_atom_site_aniso_label
_atom_site_aniso_U_11
_atom_site_aniso_U_22
_atom_site_aniso_U_33
_atom_site_aniso_U_23
_atom_site_aniso_U_13
_atom_site_aniso_U_12
F1 0.0301(5) 0.0302(5) 0.0204(4) -0.0099(3) 0.0057(3) -0.0029(4)
O1 0.0215(5) 0.0190(5) 0.0226(5) -0.0029(4) 0.0027(4) -0.0041(4)
O2 0.0213(5) 0.0145(5) 0.0187(5) 0.0003(4) -0.0010(4) 0.0009(4)
C1 0.0177(6) 0.0195(7) 0.0159(6) 0.0022(5) 0.0025(5) -0.0003(5)
C2 0.0196(7) 0.0168(6) 0.0215(6) 0.0008(5) 0.0058(5) 0.0011(5)
C3 0.0199(7) 0.0224(7) 0.0165(6) -0.0042(5) 0.0066(5) -0.0055(5)
C4 0.0182(6) 0.0262(7) 0.0154(6) 0.0025(5) 0.0018(5) -0.0048(5)
C5 0.0162(6) 0.0182(6) 0.0202(6) 0.0047(5) 0.0025(5) -0.0002(5)
C6 0.0161(6) 0.0165(6) 0.0161(6) 0.0023(5) 0.0043(5) -0.0016(5)
C7 0.0192(7) 0.0144(6) 0.0171(6) 0.0019(5) 0.0031(5) 0.0006(5)
C8 0.0173(6) 0.0157(6) 0.0159(6) 0.0000(5) 0.0020(5) 0.0017(5)
C9 0.0153(6) 0.0183(6) 0.0138(6) -0.0006(5) 0.0050(5) 0.0004(5)
C10 0.0205(7) 0.0167(6) 0.0174(6) -0.0030(5) -0.0005(5) -0.0004(5)
C11 0.0194(7) 0.0143(6) 0.0178(6) -0.0023(5) 0.0013(5) 0.0013(5)
C12 0.0204(7) 0.0176(6) 0.0198(6) -0.0005(5) 0.0022(5) -0.0040(5)

loop_
_atom_type_symbol
_atom_type_description
_atom_type_scat_dispersion_real
_atom_type_scat_dispersion_imag
_atom_type_scat_source
C C 0.0033 0.0016 'International Tables Vol C Tables 4.2.6.8 and 6.1.1.4'
H H 0.0000 0.0000 'International Tables Vol C Tables 4.2.6.8 and 6.1.1.4'
F F 0.0171 0.0103 'International Tables Vol C Tables 4.2.6.8 and 6.1.1.4'
O O 0.0106 0.0060 'International Tables Vol C Tables 4.2.6.8 and 6.1.1.4'

loop_
_geom_angle_atom_site_label_1
_geom_angle_atom_site_label_2
_geom_angle_atom_site_label_3
_geom_angle
_geom_angle_site_symmetry_1
_geom_angle_site_symmetry_3
_geom_angle_publ_flag
C9 O2 C10 110.95(9) . . ?
C2 C1 H1 119.2 . . ?
C2 C1 C6 121.70(12) . . ?
C6 C1 H1 119.2 . . ?
C1 C2 H2 121.1 . . ?
C3 C2 C1 117.82(13) . . ?
C3 C2 H2 121.1 . . ?
F1 C3 C2 118.53(12) . . ?
F1 C3 C4 118.68(12) . . ?
C4 C3 C2 122.79(12) . . ?
C3 C4 H4 120.8 . . ?
C3 C4 C5 118.49(12) . . ?
C5 C4 H4 120.8 . . ?
C4 C5 H5 119.4 . . ?
C4 C5 C6 121.14(13) . . ?
C6 C5 H5 119.4 . . ?
C1 C6 C7 121.62(11) . . ?
C5 C6 C1 118.03(12) . . ?
C5 C6 C7 120.35(12) . . ?
C6 C7 H7 108.7 . . ?
C6 C7 C8 120.50(11) . . ?
C6 C7 C12 120.38(11) . . ?
C8 C7 H7 108.7 . . ?
C12 C7 H7 108.7 . . ?
C12 C7 C8 88.19(9) . . ?
C7 C8 H8 115.2 . . ?
C9 C8 C7 114.34(10) . . ?
C9 C8 H8 115.2 . . ?
C9 C8 C11 103.84(10) . . ?
C11 C8 C7 89.80(10) . . ?
C11 C8 H8 115.2 . . ?
O1 C9 O2 120.45(12) . . ?
O1 C9 C8 128.73(12) . . ?
O2 C9 C8 110.82(11) . . ?
O2 C10 H10A 110.6 . . ?
O2 C10 H10B 110.6 . . ?
O2 C10 C11 105.61(10) . . ?
H10A C10 H10B 108.7 . . ?
C11 C10 H10A 110.6 . . ?
C11 C10 H10B 110.6 . . ?
C8 C11 H11 114.6 . . ?
C8 C11 C12 89.33(9) . . ?
C10 C11 C8 105.06(10) . . ?
C10 C11 H11 114.6 . . ?
C10 C11 C12 115.57(11) . . ?
C12 C11 H11 114.6 . . ?
C7 C12 H12A 113.6 . . ?
C7 C12 H12B 113.6 . . ?
C11 C12 C7 90.40(10) . . ?
C11 C12 H12A 113.6 . . ?
C11 C12 H12B 113.6 . . ?
H12A C12 H12B 110.8 . . ?

loop_
_geom_bond_atom_site_label_1
_geom_bond_atom_site_label_2
_geom_bond_distance
_geom_bond_site_symmetry_2
_geom_bond_publ_flag
F1 C3 1.3644(15) . ?
O1 C9 1.2041(16) . ?
O2 C9 1.3586(15) . ?
O2 C10 1.4609(15) . ?
C1 H1 0.9500 . ?
C1 C2 1.3902(19) . ?
C1 C6 1.3982(18) . ?
C2 H2 0.9500 . ?
C2 C3 1.3808(19) . ?
C3 C4 1.374(2) . ?
C4 H4 0.9500 . ?
C4 C5 1.3916(19) . ?
C5 H5 0.9500 . ?
C5 C6 1.3974(18) . ?
C6 C7 1.5064(17) . ?
C7 H7 1.0000 . ?
C7 C8 1.5762(17) . ?
C7 C12 1.5540(18) . ?
C8 H8 1.0000 . ?
C8 C9 1.5079(18) . ?
C8 C11 1.5463(17) . ?
C10 H10A 0.9900 . ?
C10 H10B 0.9900 . ?
C10 C11 1.5171(18) . ?
C11 H11 1.0000 . ?
C11 C12 1.5524(18) . ?
C12 H12A 0.9900 . ?
C12 H12B 0.9900 . ?

loop_
_geom_torsion_atom_site_label_1
_geom_torsion_atom_site_label_2
_geom_torsion_atom_site_label_3
_geom_torsion_atom_site_label_4
_geom_torsion
_geom_torsion_site_symmetry_1
_geom_torsion_site_symmetry_2
_geom_torsion_site_symmetry_3
_geom_torsion_site_symmetry_4
_geom_torsion_publ_flag
F1 C3 C4 C5 -178.27(12) . . . . ?
O2 C10 C11 C8 -18.79(13) . . . . ?
O2 C10 C11 C12 77.83(13) . . . . ?
C1 C2 C3 F1 178.46(12) . . . . ?
C1 C2 C3 C4 -1.5(2) . . . . ?
C1 C6 C7 C8 65.86(17) . . . . ?
C1 C6 C7 C12 -41.77(17) . . . . ?
C2 C1 C6 C5 1.51(19) . . . . ?
C2 C1 C6 C7 -178.39(12) . . . . ?
C2 C3 C4 C5 1.7(2) . . . . ?
C3 C4 C5 C6 -0.22(19) . . . . ?
C4 C5 C6 C1 -1.31(19) . . . . ?
C4 C5 C6 C7 178.59(12) . . . . ?
C5 C6 C7 C8 -114.04(14) . . . . ?
C5 C6 C7 C12 138.34(13) . . . . ?
C6 C1 C2 C3 -0.2(2) . . . . ?
C6 C7 C8 C9 -30.87(17) . . . . ?
C6 C7 C8 C11 -136.00(12) . . . . ?
C6 C7 C12 C11 136.06(12) . . . . ?
C7 C8 C9 O1 81.81(17) . . . . ?
C7 C8 C9 O2 -97.87(12) . . . . ?
C7 C8 C11 C10 127.71(10) . . . . ?
C7 C8 C11 C12 11.36(10) . . . . ?
C8 C7 C12 C11 11.31(10) . . . . ?
C8 C11 C12 C7 -11.52(10) . . . . ?
C9 O2 C10 C11 18.81(13) . . . . ?
C9 C8 C11 C10 12.65(13) . . . . ?
C9 C8 C11 C12 -103.70(10) . . . . ?
C10 O2 C9 O1 169.53(11) . . . . ?
C10 O2 C9 C8 -10.76(13) . . . . ?
C10 C11 C12 C7 -117.93(12) . . . . ?
C11 C8 C9 O1 177.98(12) . . . . ?
C11 C8 C9 O2 -1.70(13) . . . . ?
C12 C7 C8 C9 93.78(12) . . . . ?
C12 C7 C8 C11 -11.35(10) . . . . ?
